data_7059875
loop_
_publ_author_name
'Harrison, Daniel P.'
'Kumar, Varshini J.'
'Noppers, Johanna N.'
'Gluyas, Josef B. G.'
'Sobolev, Alexandre N.'
'Moggach, Stephen A.'
'Low, Paul J.'

_publ_section_title
;
 Iron vs. ruthenium: syntheses, structures and IR spectroelectrochemical
 characterisation of half-sandwich Group 8 acetylide complexes
;
_journal_issue 33
_journal_name_full 'New Journal of Chemistry'
_journal_page_first 14932
_journal_page_last 14943
_journal_paper_doi 10.1039/D0NJ03093G
_journal_volume 45
_journal_year 2021
_chemical_formula_moiety 'C47 H44 P2 Ru'
_chemical_formula_sum 'C47 H44 P2 Ru'
_chemical_formula_weight 771.83
_space_group_crystal_system monoclinic
_space_group_IT_number 14
_space_group_name_Hall '-P 2ybc'
_space_group_name_H-M_alt 'P 1 21/c 1'
_atom_sites_solution_hydrogens geom
_audit_creation_method SHELXL-2018/3
_audit_update_record
;
2020-06-15 deposited with the CCDC.	2020-08-05 downloaded from the CCDC.
;
_cell_angle_alpha 90
_cell_angle_beta 93.991(1)
_cell_angle_gamma 90
_cell_formula_units_Z 4
_cell_length_a 10.7560(1)
_cell_length_b 16.9328(2)
_cell_length_c 20.8157(2)
_cell_measurement_reflns_used 19383
_cell_measurement_temperature 100(2)
_cell_measurement_theta_max 31.841
_cell_measurement_theta_min 2.295
_cell_volume 3781.95(7)
_computing_cell_refinement 'CrysAlisPro 1.171.39.46 (Rigaku OD, 2018)'
_computing_data_collection 'CrysAlisPro 1.171.39.46 (Rigaku OD, 2018)'
_computing_data_reduction 'CrysAlisPro 1.171.39.46 (Rigaku OD, 2018)'
_computing_molecular_graphics 'X-Seed v. 4.0 (Barbour, 2001)'
_computing_publication_material 'SHELXL-2018/3 (Sheldrick, 2015)'
_computing_structure_refinement 'SHELXL-2018/3 (Sheldrick, 2015)'
_computing_structure_solution 'SHELXT-2015/1 (Sheldrick, 2015)'
_diffrn_ambient_temperature 100(2)
_diffrn_detector 'CCD plate'
_diffrn_detector_area_resol_mean 16.0009
_diffrn_detector_type Sapphire3
_diffrn_measured_fraction_theta_full 0.999
_diffrn_measured_fraction_theta_max 0.925
_diffrn_measurement_device 'four-circle diffractometer'
_diffrn_measurement_device_type 'Oxford Diffraction Xcalibur-S'
_diffrn_measurement_method '\w scans'
_diffrn_orient_matrix_type 'CrysAlisPro convention (1999,Acta A55,543-557)'
_diffrn_orient_matrix_UB_11 -0.0136344
_diffrn_orient_matrix_UB_12 -0.0069707
_diffrn_orient_matrix_UB_13 -0.0333554
_diffrn_orient_matrix_UB_21 -0.0491055
_diffrn_orient_matrix_UB_22 0.0279838
_diffrn_orient_matrix_UB_23 -0.0002954
_diffrn_orient_matrix_UB_31 0.0421574
_diffrn_orient_matrix_UB_32 0.0303301
_diffrn_orient_matrix_UB_33 -0.0074100
_diffrn_radiation_monochromator graphite
_diffrn_radiation_source 'fine-focus sealed tube'
_diffrn_radiation_type MoK\a
_diffrn_radiation_wavelength 0.71073
_diffrn_reflns_av_R_equivalents 0.0372
_diffrn_reflns_av_unetI/netI 0.0410
_diffrn_reflns_Laue_measured_fraction_full 0.999
_diffrn_reflns_Laue_measured_fraction_max 0.925
_diffrn_reflns_limit_h_max 16
_diffrn_reflns_limit_h_min -16
_diffrn_reflns_limit_k_max 24
_diffrn_reflns_limit_k_min -24
_diffrn_reflns_limit_l_max 30
_diffrn_reflns_limit_l_min -29
_diffrn_reflns_number 43512
_diffrn_reflns_point_group_measured_fraction_full 0.999
_diffrn_reflns_point_group_measured_fraction_max 0.925
_diffrn_reflns_theta_full 25.242
_diffrn_reflns_theta_max 32.343
_diffrn_reflns_theta_min 2.398
_exptl_absorpt_coefficient_mu 0.532
_exptl_absorpt_correction_T_max 1.0
_exptl_absorpt_correction_T_min 0.94867
_exptl_absorpt_correction_type multi-scan
_exptl_absorpt_process_details
;
CrysAlisPro 1.171.39.46 (Rigaku Oxford Diffraction, 2018)
Empirical absorption correction using spherical harmonics,
 implemented in SCALE3 ABSPACK scaling algorithm.
;
_exptl_crystal_colour yellow
_exptl_crystal_density_diffrn 1.356
_exptl_crystal_description prism
_exptl_crystal_F_000 1600
_exptl_crystal_size_max 0.263
_exptl_crystal_size_mid 0.191
_exptl_crystal_size_min 0.177
_refine_diff_density_max 0.882
_refine_diff_density_min -0.581
_refine_diff_density_rms 0.085
_refine_ls_extinction_method none
_refine_ls_goodness_of_fit_ref 1.000
_refine_ls_hydrogen_treatment constr
_refine_ls_matrix_type full
_refine_ls_number_parameters 454
_refine_ls_number_reflns 12511
_refine_ls_number_restraints 0
_refine_ls_restrained_S_all 1.000
_refine_ls_R_factor_all 0.0479
_refine_ls_R_factor_gt 0.0356
_refine_ls_shift/su_max 0.002
_refine_ls_shift/su_mean 0.000
_refine_ls_structure_factor_coef Fsqd
_refine_ls_weighting_details 'w=1/[\s^2^(Fo^2^)+(0.0450P)^2^+1.7000P] where P=(Fo^2^+2Fc^2^)/3'
_refine_ls_weighting_scheme calc
_refine_ls_wR_factor_gt 0.0836
_refine_ls_wR_factor_ref 0.0919
_reflns_Friedel_coverage 0.000
_reflns_number_gt 10287
_reflns_number_total 12511
_reflns_threshold_expression 'I > 2\s(I)'
_cod_data_source_file d0nj03093g2.cif
_cod_data_source_block dph14
_cod_depositor_comments 'Adding full bibliography for 7059874--7059882.cif.'
_cod_original_sg_symbol_H-M 'P 21/c'
_cod_database_code 7059875
_shelx_shelxl_version_number 2018/3
_shelx_space_group_comment
;
The symmetry employed for this shelxl refinement is uniquely defined
by the following loop, which should always be used as a source of
symmetry information in preference to the above space-group names.
They are only intended as comments.
;
_shelx_estimated_absorpt_t_min 0.873
_shelx_estimated_absorpt_t_max 0.912

loop_
_space_group_symop_operation_xyz
'x, y, z'
'-x, y+1/2, -z+1/2'
'-x, -y, -z'
'x, -y-1/2, z-1/2'

loop_
_atom_site_label
_atom_site_type_symbol
_atom_site_fract_x
_atom_site_fract_y
_atom_site_fract_z
_atom_site_U_iso_or_equiv
_atom_site_adp_type
_atom_site_occupancy
_atom_site_site_symmetry_order
_atom_site_calc_flag
_atom_site_refinement_flags_posn
_atom_site_refinement_flags_adp
_atom_site_refinement_flags_occupancy
_atom_site_disorder_assembly
_atom_site_disorder_group
Ru1 Ru 0.34546(2) 0.27876(2) 0.28001(2) 0.01408(4) Uani 1 1 d . . . . .
C1 C 0.40304(15) 0.30948(10) 0.37115(9) 0.0177(3) Uani 1 1 d . . . . .
C2 C 0.44497(16) 0.32486(10) 0.42499(9) 0.0188(3) Uani 1 1 d . . . . .
C3 C 0.49611(16) 0.34138(10) 0.49139(9) 0.0205(3) Uani 1 1 d . . . . .
C4 C 0.5502(2) 0.26577(13) 0.52304(11) 0.0351(5) Uani 1 1 d . . . . .
H4A H 0.484725 0.225554 0.523576 0.053 Uiso 1 1 calc R U . . .
H4B H 0.582063 0.277371 0.567282 0.053 Uiso 1 1 calc R U . . .
H4C H 0.618226 0.246125 0.498460 0.053 Uiso 1 1 calc R U . . .
C5 C 0.59889(18) 0.40383(13) 0.48900(10) 0.0302(4) Uani 1 1 d . . . . .
H5A H 0.563937 0.452152 0.469118 0.045 Uiso 1 1 calc R U . . .
H5B H 0.665331 0.383782 0.463504 0.045 Uiso 1 1 calc R U . . .
H5C H 0.633093 0.415478 0.532841 0.045 Uiso 1 1 calc R U . . .
C6 C 0.39165(17) 0.37222(11) 0.53160(9) 0.0238(4) Uani 1 1 d . . . . .
H6A H 0.355479 0.420134 0.511605 0.036 Uiso 1 1 calc R U . . .
H6B H 0.426089 0.384396 0.575307 0.036 Uiso 1 1 calc R U . . .
H6C H 0.326844 0.331771 0.533514 0.036 Uiso 1 1 calc R U . . .
C51 C 0.53364(17) 0.30003(12) 0.24537(10) 0.0248(4) Uani 1 1 d . . . . .
H51 H 0.606384 0.304301 0.273774 0.030 Uiso 1 1 calc R U . . .
C52 C 0.45432(17) 0.36356(11) 0.22400(9) 0.0246(4) Uani 1 1 d . . . . .
H52 H 0.464177 0.417576 0.235585 0.030 Uiso 1 1 calc R U . . .
C53 C 0.35721(18) 0.33077(11) 0.18191(9) 0.0234(4) Uani 1 1 d . . . . .
H53 H 0.290830 0.359648 0.160543 0.028 Uiso 1 1 calc R U . . .
C54 C 0.37587(17) 0.24822(11) 0.17716(9) 0.0228(4) Uani 1 1 d . . . . .
H54 H 0.324996 0.212209 0.152158 0.027 Uiso 1 1 calc R U . . .
C55 C 0.48521(17) 0.22915(11) 0.21688(9) 0.0234(4) Uani 1 1 d . . . . .
H55 H 0.519735 0.177867 0.223203 0.028 Uiso 1 1 calc R U . . .
P1 P 0.16356(4) 0.34493(2) 0.29143(2) 0.01456(8) Uani 1 1 d . . . . .
C111 C 0.03443(15) 0.33125(10) 0.22954(8) 0.0177(3) Uani 1 1 d . . . . .
C112 C 0.04906(17) 0.28115(10) 0.17764(9) 0.0212(3) Uani 1 1 d . . . . .
H112 H 0.124974 0.253069 0.174923 0.025 Uiso 1 1 calc R U . . .
C113 C -0.0464(2) 0.27182(13) 0.12976(10) 0.0305(4) Uani 1 1 d . . . . .
H113 H -0.035014 0.237409 0.094600 0.037 Uiso 1 1 calc R U . . .
C114 C -0.15776(19) 0.31207(13) 0.13270(10) 0.0322(4) Uani 1 1 d . . . . .
H114 H -0.222426 0.305770 0.099628 0.039 Uiso 1 1 calc R U . . .
C115 C -0.17405(17) 0.36178(11) 0.18450(10) 0.0263(4) Uani 1 1 d . . . . .
H115 H -0.250437 0.389389 0.187061 0.032 Uiso 1 1 calc R U . . .
C116 C -0.07919(16) 0.37128(10) 0.23252(9) 0.0218(3) Uani 1 1 d . . . . .
H116 H -0.091317 0.405286 0.267835 0.026 Uiso 1 1 calc R U . . .
C121 C 0.07510(16) 0.34183(10) 0.36410(8) 0.0178(3) Uani 1 1 d . . . . .
C122 C -0.02809(17) 0.29176(11) 0.36588(9) 0.0235(4) Uani 1 1 d . . . . .
H122 H -0.049542 0.257973 0.330393 0.028 Uiso 1 1 calc R U . . .
C123 C -0.09970(19) 0.29091(12) 0.41909(11) 0.0290(4) Uani 1 1 d . . . . .
H123 H -0.170641 0.257513 0.419318 0.035 Uiso 1 1 calc R U . . .
C124 C -0.06777(19) 0.33856(13) 0.47160(10) 0.0299(4) Uani 1 1 d . . . . .
H124 H -0.117771 0.338924 0.507467 0.036 Uiso 1 1 calc R U . . .
C125 C 0.03695(19) 0.38558(12) 0.47171(9) 0.0285(4) Uani 1 1 d . . . . .
H125 H 0.060687 0.416918 0.508388 0.034 Uiso 1 1 calc R U . . .
C126 C 0.10810(17) 0.38733(11) 0.41828(9) 0.0229(3) Uani 1 1 d . . . . .
H126 H 0.179999 0.419979 0.418856 0.027 Uiso 1 1 calc R U . . .
C131 C 0.19528(15) 0.45172(9) 0.28352(8) 0.0164(3) Uani 1 1 d . . . . .
C132 C 0.28462(17) 0.48755(10) 0.32650(9) 0.0216(3) Uani 1 1 d . . . . .
H132 H 0.330528 0.456327 0.357784 0.026 Uiso 1 1 calc R U . . .
C133 C 0.30634(18) 0.56811(11) 0.32364(9) 0.0245(4) Uani 1 1 d . . . . .
H133 H 0.365082 0.591831 0.353925 0.029 Uiso 1 1 calc R U . . .
C134 C 0.24339(17) 0.61448(10) 0.27713(10) 0.0236(4) Uani 1 1 d . . . . .
H134 H 0.256204 0.669978 0.276504 0.028 Uiso 1 1 calc R U . . .
C135 C 0.16186(16) 0.57910(10) 0.23173(10) 0.0228(4) Uani 1 1 d . . . . .
H135 H 0.122249 0.609856 0.198056 0.027 Uiso 1 1 calc R U . . .
C136 C 0.13741(15) 0.49832(10) 0.23510(9) 0.0198(3) Uani 1 1 d . . . . .
H136 H 0.080380 0.474760 0.203866 0.024 Uiso 1 1 calc R U . . .
P2 P 0.30493(4) 0.15708(2) 0.32063(2) 0.01496(8) Uani 1 1 d . . . . .
C212 C 0.55566(16) 0.13826(11) 0.37018(9) 0.0225(3) Uani 1 1 d . . . . .
H212 H 0.569241 0.189760 0.353964 0.027 Uiso 1 1 calc R U . . .
C213 C 0.65415(18) 0.09714(12) 0.40192(10) 0.0293(4) Uani 1 1 d . . . . .
H213 H 0.734252 0.120870 0.407140 0.035 Uiso 1 1 calc R U . . .
C214 C 0.63614(18) 0.02198(12) 0.42588(10) 0.0283(4) Uani 1 1 d . . . . .
H214 H 0.703451 -0.005885 0.447413 0.034 Uiso 1 1 calc R U . . .
C215 C 0.51893(19) -0.01215(11) 0.41813(10) 0.0265(4) Uani 1 1 d . . . . .
H215 H 0.505825 -0.063736 0.434281 0.032 Uiso 1 1 calc R U . . .
C216 C 0.42090(17) 0.02868(10) 0.38691(9) 0.0226(3) Uani 1 1 d . . . . .
H216 H 0.340768 0.004919 0.382229 0.027 Uiso 1 1 calc R U . . .
C217 C 0.43810(16) 0.10459(10) 0.36210(8) 0.0183(3) Uani 1 1 d . . . . .
C221 C 0.19192(15) 0.13891(9) 0.38114(8) 0.0171(3) Uani 1 1 d . . . . .
C222 C 0.20474(17) 0.18394(10) 0.43757(9) 0.0213(3) Uani 1 1 d . . . . .
H222 H 0.265572 0.224631 0.441657 0.026 Uiso 1 1 calc R U . . .
C223 C 0.12902(18) 0.16945(11) 0.48761(9) 0.0246(4) Uani 1 1 d . . . . .
H223 H 0.139493 0.199487 0.526157 0.029 Uiso 1 1 calc R U . . .
C224 C 0.03806(18) 0.11126(11) 0.48157(10) 0.0267(4) Uani 1 1 d . . . . .
H224 H -0.014785 0.102215 0.515540 0.032 Uiso 1 1 calc R U . . .
C225 C 0.02460(18) 0.06655(11) 0.42605(10) 0.0259(4) Uani 1 1 d . . . . .
H225 H -0.037683 0.026750 0.421878 0.031 Uiso 1 1 calc R U . . .
C226 C 0.10212(16) 0.07957(10) 0.37600(9) 0.0212(3) Uani 1 1 d . . . . .
H226 H 0.093568 0.047832 0.338317 0.025 Uiso 1 1 calc R U . . .
C231 C 0.26058(16) 0.08920(9) 0.25420(8) 0.0170(3) Uani 1 1 d . . . . .
C232 C 0.14288(16) 0.09556(10) 0.22177(9) 0.0205(3) Uani 1 1 d . . . . .
H232 H 0.082891 0.130273 0.237757 0.025 Uiso 1 1 calc R U . . .
C233 C 0.11230(18) 0.05177(11) 0.16639(9) 0.0248(4) Uani 1 1 d . . . . .
H233 H 0.031424 0.056179 0.145266 0.030 Uiso 1 1 calc R U . . .
C234 C 0.19934(19) 0.00173(11) 0.14190(9) 0.0262(4) Uani 1 1 d . . . . .
H234 H 0.178595 -0.027927 0.103917 0.031 Uiso 1 1 calc R U . . .
C235 C 0.31731(19) -0.00474(11) 0.17335(9) 0.0249(4) Uani 1 1 d . . . . .
H235 H 0.377454 -0.038861 0.156774 0.030 Uiso 1 1 calc R U . . .
C236 C 0.34740(17) 0.03859(10) 0.22895(9) 0.0216(3) Uani 1 1 d . . . . .
H236 H 0.428192 0.033719 0.250098 0.026 Uiso 1 1 calc R U . . .

loop_
_atom_site_aniso_label
_atom_site_aniso_U_11
_atom_site_aniso_U_22
_atom_site_aniso_U_33
_atom_site_aniso_U_23
_atom_site_aniso_U_13
_atom_site_aniso_U_12
Ru1 0.01542(6) 0.01372(6) 0.01338(7) -0.00091(4) 0.00303(4) -0.00058(4)
C1 0.0161(7) 0.0166(7) 0.0208(8) 0.0013(6) 0.0039(6) 0.0006(6)
C2 0.0199(7) 0.0166(7) 0.0200(8) -0.0006(6) 0.0023(6) -0.0002(6)
C3 0.0216(8) 0.0231(8) 0.0166(8) 0.0000(6) -0.0002(6) 0.0022(6)
C4 0.0454(12) 0.0361(11) 0.0231(10) 0.0042(8) -0.0032(9) 0.0146(9)
C5 0.0248(9) 0.0444(12) 0.0213(10) -0.0058(8) 0.0018(7) -0.0086(8)
C6 0.0261(9) 0.0274(9) 0.0182(9) -0.0011(7) 0.0025(7) 0.0000(7)
C51 0.0190(8) 0.0324(9) 0.0239(9) -0.0002(7) 0.0082(7) -0.0045(7)
C52 0.0268(9) 0.0231(8) 0.0250(10) 0.0006(7) 0.0097(7) -0.0055(7)
C53 0.0275(9) 0.0274(9) 0.0161(8) 0.0043(7) 0.0070(7) 0.0001(7)
C54 0.0263(9) 0.0265(9) 0.0166(8) -0.0045(7) 0.0076(7) -0.0027(7)
C55 0.0238(8) 0.0261(9) 0.0218(9) -0.0024(7) 0.0109(7) 0.0019(7)
P1 0.01624(18) 0.01414(18) 0.01331(19) -0.00076(14) 0.00118(14) -0.00004(14)
C111 0.0194(7) 0.0182(7) 0.0153(8) 0.0012(6) -0.0003(6) -0.0032(6)
C112 0.0234(8) 0.0233(8) 0.0172(8) -0.0021(6) 0.0027(7) -0.0042(7)
C113 0.0309(10) 0.0372(11) 0.0234(10) -0.0057(8) 0.0020(8) -0.0112(8)
C114 0.0261(9) 0.0440(12) 0.0250(10) 0.0042(9) -0.0074(8) -0.0122(9)
C115 0.0186(8) 0.0283(9) 0.0314(11) 0.0081(8) -0.0027(7) -0.0051(7)
C116 0.0208(8) 0.0209(8) 0.0238(9) 0.0010(7) 0.0018(7) -0.0019(6)
C121 0.0193(7) 0.0181(7) 0.0164(8) 0.0032(6) 0.0033(6) 0.0054(6)
C122 0.0248(9) 0.0240(8) 0.0224(9) 0.0033(7) 0.0061(7) -0.0011(7)
C123 0.0251(9) 0.0326(10) 0.0302(11) 0.0129(8) 0.0085(8) 0.0011(8)
C124 0.0285(9) 0.0418(11) 0.0206(9) 0.0119(8) 0.0091(7) 0.0162(8)
C125 0.0327(10) 0.0364(10) 0.0164(9) -0.0002(7) 0.0030(7) 0.0104(8)
C126 0.0243(8) 0.0274(9) 0.0171(8) -0.0003(7) 0.0021(7) 0.0032(7)
C131 0.0173(7) 0.0155(7) 0.0166(8) -0.0006(6) 0.0032(6) 0.0013(6)
C132 0.0267(9) 0.0185(8) 0.0193(9) 0.0003(6) -0.0019(7) -0.0014(6)
C133 0.0288(9) 0.0217(8) 0.0227(9) -0.0032(7) 0.0001(7) -0.0073(7)
C134 0.0232(8) 0.0169(8) 0.0310(10) 0.0006(7) 0.0048(7) -0.0022(6)
C135 0.0189(8) 0.0188(8) 0.0308(10) 0.0065(7) 0.0016(7) -0.0004(6)
C136 0.0167(7) 0.0193(8) 0.0230(9) 0.0029(6) -0.0011(6) -0.0018(6)
P2 0.01637(18) 0.01404(18) 0.0146(2) -0.00125(14) 0.00224(15) -0.00003(14)
C212 0.0189(8) 0.0222(8) 0.0265(10) -0.0009(7) 0.0021(7) 0.0023(6)
C213 0.0206(8) 0.0331(10) 0.0338(11) -0.0025(8) -0.0006(8) 0.0049(7)
C214 0.0286(9) 0.0311(10) 0.0248(10) 0.0006(8) -0.0007(7) 0.0125(8)
C215 0.0337(10) 0.0236(9) 0.0222(10) 0.0036(7) 0.0018(8) 0.0069(7)
C216 0.0259(8) 0.0203(8) 0.0215(9) 0.0002(7) 0.0007(7) 0.0022(7)
C217 0.0205(8) 0.0188(7) 0.0159(8) -0.0017(6) 0.0021(6) 0.0032(6)
C221 0.0171(7) 0.0164(7) 0.0182(8) 0.0018(6) 0.0036(6) 0.0019(6)
C222 0.0245(8) 0.0193(8) 0.0206(9) 0.0015(6) 0.0046(7) 0.0008(6)
C223 0.0326(9) 0.0235(8) 0.0183(9) 0.0021(7) 0.0070(7) 0.0032(7)
C224 0.0276(9) 0.0276(9) 0.0263(10) 0.0083(7) 0.0121(8) 0.0042(7)
C225 0.0246(9) 0.0244(9) 0.0289(10) 0.0071(7) 0.0037(7) -0.0039(7)
C226 0.0216(8) 0.0196(8) 0.0223(9) 0.0013(6) 0.0020(7) -0.0034(6)
C231 0.0228(8) 0.0141(7) 0.0143(8) -0.0003(6) 0.0032(6) -0.0016(6)
C232 0.0229(8) 0.0167(7) 0.0219(9) 0.0002(6) 0.0015(7) -0.0026(6)
C233 0.0291(9) 0.0240(8) 0.0208(9) 0.0004(7) -0.0020(7) -0.0069(7)
C234 0.0401(11) 0.0221(8) 0.0163(9) -0.0037(7) 0.0007(7) -0.0059(8)
C235 0.0364(10) 0.0187(8) 0.0202(9) -0.0020(7) 0.0056(7) 0.0000(7)
C236 0.0271(9) 0.0189(8) 0.0187(9) -0.0005(6) 0.0023(7) 0.0022(6)

loop_
_atom_type_symbol
_atom_type_description
_atom_type_scat_dispersion_real
_atom_type_scat_dispersion_imag
_atom_type_scat_source
C C 0.0033 0.0016 'International Tables Vol C Tables 4.2.6.8 and 6.1.1.4'
H H 0.0000 0.0000 'International Tables Vol C Tables 4.2.6.8 and 6.1.1.4'
P P 0.1023 0.0942 'International Tables Vol C Tables 4.2.6.8 and 6.1.1.4'
Ru Ru -1.2594 0.8363 'International Tables Vol C Tables 4.2.6.8 and 6.1.1.4'

loop_
_geom_angle_atom_site_label_1
_geom_angle_atom_site_label_2
_geom_angle_atom_site_label_3
_geom_angle
_geom_angle_site_symmetry_1
_geom_angle_site_symmetry_3
_geom_angle_publ_flag
C1 Ru1 C51 92.08(7) . . ?
C1 Ru1 C55 118.36(7) . . ?
C51 Ru1 C55 37.23(7) . . ?
C1 Ru1 C52 100.78(7) . . ?
C51 Ru1 C52 37.29(7) . . ?
C55 Ru1 C52 62.27(7) . . ?
C1 Ru1 C53 136.26(7) . . ?
C51 Ru1 C53 61.95(7) . . ?
C55 Ru1 C53 61.74(7) . . ?
C52 Ru1 C53 37.29(7) . . ?
C1 Ru1 C54 153.78(7) . . ?
C51 Ru1 C54 62.14(7) . . ?
C55 Ru1 C54 37.16(7) . . ?
C52 Ru1 C54 62.24(7) . . ?
C53 Ru1 C54 36.83(7) . . ?
C1 Ru1 P2 86.47(5) . . ?
C51 Ru1 P2 117.91(5) . . ?
C55 Ru1 P2 91.85(5) . . ?
C52 Ru1 P2 153.59(5) . . ?
C53 Ru1 P2 135.97(5) . . ?
C54 Ru1 P2 100.92(5) . . ?
C1 Ru1 P1 89.13(5) . . ?
C51 Ru1 P1 139.51(5) . . ?
C55 Ru1 P1 149.89(5) . . ?
C52 Ru1 P1 102.91(5) . . ?
C53 Ru1 P1 90.29(5) . . ?
C54 Ru1 P1 113.26(5) . . ?
P2 Ru1 P1 102.568(15) . . ?
C2 C1 Ru1 175.40(15) . . ?
C1 C2 C3 178.42(18) . . ?
C2 C3 C5 108.80(15) . . ?
C2 C3 C4 110.40(15) . . ?
C5 C3 C4 109.67(17) . . ?
C2 C3 C6 109.55(15) . . ?
C5 C3 C6 109.82(15) . . ?
C4 C3 C6 108.59(16) . . ?
C3 C4 H4A 109.5 . . ?
C3 C4 H4B 109.5 . . ?
H4A C4 H4B 109.5 . . ?
C3 C4 H4C 109.5 . . ?
H4A C4 H4C 109.5 . . ?
H4B C4 H4C 109.5 . . ?
C3 C5 H5A 109.5 . . ?
C3 C5 H5B 109.5 . . ?
H5A C5 H5B 109.5 . . ?
C3 C5 H5C 109.5 . . ?
H5A C5 H5C 109.5 . . ?
H5B C5 H5C 109.5 . . ?
C3 C6 H6A 109.5 . . ?
C3 C6 H6B 109.5 . . ?
H6A C6 H6B 109.5 . . ?
C3 C6 H6C 109.5 . . ?
H6A C6 H6C 109.5 . . ?
H6B C6 H6C 109.5 . . ?
C55 C51 C52 108.25(17) . . ?
C55 C51 Ru1 71.53(10) . . ?
C52 C51 Ru1 71.63(10) . . ?
C55 C51 H51 125.9 . . ?
C52 C51 H51 125.9 . . ?
Ru1 C51 H51 122.6 . . ?
C51 C52 C53 107.13(16) . . ?
C51 C52 Ru1 71.08(10) . . ?
C53 C52 Ru1 71.49(10) . . ?
C51 C52 H52 126.4 . . ?
C53 C52 H52 126.4 . . ?
Ru1 C52 H52 122.7 . . ?
C54 C53 C52 108.98(17) . . ?
C54 C53 Ru1 72.08(10) . . ?
C52 C53 Ru1 71.22(10) . . ?
C54 C53 H53 125.5 . . ?
C52 C53 H53 125.5 . . ?
Ru1 C53 H53 122.8 . . ?
C53 C54 C55 107.34(16) . . ?
C53 C54 Ru1 71.09(10) . . ?
C55 C54 Ru1 70.67(10) . . ?
C53 C54 H54 126.3 . . ?
C55 C54 H54 126.3 . . ?
Ru1 C54 H54 123.6 . . ?
C51 C55 C54 108.31(17) . . ?
C51 C55 Ru1 71.24(10) . . ?
C54 C55 Ru1 72.17(10) . . ?
C51 C55 H55 125.8 . . ?
C54 C55 H55 125.8 . . ?
Ru1 C55 H55 122.4 . . ?
C111 P1 C121 99.40(8) . . ?
C111 P1 C131 101.27(8) . . ?
C121 P1 C131 102.12(7) . . ?
C111 P1 Ru1 118.41(6) . . ?
C121 P1 Ru1 124.54(5) . . ?
C131 P1 Ru1 107.82(5) . . ?
C112 C111 C116 118.36(16) . . ?
C112 C111 P1 119.95(13) . . ?
C116 C111 P1 121.68(13) . . ?
C113 C112 C111 120.58(18) . . ?
C113 C112 H112 119.7 . . ?
C111 C112 H112 119.7 . . ?
C114 C113 C112 120.74(19) . . ?
C114 C113 H113 119.6 . . ?
C112 C113 H113 119.6 . . ?
C113 C114 C115 119.31(18) . . ?
C113 C114 H114 120.3 . . ?
C115 C114 H114 120.3 . . ?
C116 C115 C114 120.23(18) . . ?
C116 C115 H115 119.9 . . ?
C114 C115 H115 119.9 . . ?
C115 C116 C111 120.78(17) . . ?
C115 C116 H116 119.6 . . ?
C111 C116 H116 119.6 . . ?
C126 C121 C122 118.18(17) . . ?
C126 C121 P1 122.16(13) . . ?
C122 C121 P1 119.65(14) . . ?
C123 C122 C121 120.73(19) . . ?
C123 C122 H122 119.6 . . ?
C121 C122 H122 119.6 . . ?
C124 C123 C122 120.14(19) . . ?
C124 C123 H123 119.9 . . ?
C122 C123 H123 119.9 . . ?
C125 C124 C123 119.75(18) . . ?
C125 C124 H124 120.1 . . ?
C123 C124 H124 120.1 . . ?
C124 C125 C126 120.32(19) . . ?
C124 C125 H125 119.8 . . ?
C126 C125 H125 119.8 . . ?
C121 C126 C125 120.78(18) . . ?
C121 C126 H126 119.6 . . ?
C125 C126 H126 119.6 . . ?
C136 C131 C132 117.90(15) . . ?
C136 C131 P1 122.85(13) . . ?
C132 C131 P1 119.21(13) . . ?
C133 C132 C131 120.51(17) . . ?
C133 C132 H132 119.7 . . ?
C131 C132 H132 119.7 . . ?
C132 C133 C134 120.80(17) . . ?
C132 C133 H133 119.6 . . ?
C134 C133 H133 119.6 . . ?
C135 C134 C133 119.24(16) . . ?
C135 C134 H134 120.4 . . ?
C133 C134 H134 120.4 . . ?
C134 C135 C136 120.26(17) . . ?
C134 C135 H135 119.9 . . ?
C136 C135 H135 119.9 . . ?
C131 C136 C135 121.03(16) . . ?
C131 C136 H136 119.5 . . ?
C135 C136 H136 119.5 . . ?
C231 P2 C221 105.19(8) . . ?
C231 P2 C217 101.72(8) . . ?
C221 P2 C217 97.33(8) . . ?
C231 P2 Ru1 109.43(5) . . ?
C221 P2 Ru1 123.95(5) . . ?
C217 P2 Ru1 116.47(6) . . ?
C217 C212 C213 120.54(17) . . ?
C217 C212 H212 119.7 . . ?
C213 C212 H212 119.7 . . ?
C214 C213 C212 120.56(18) . . ?
C214 C213 H213 119.7 . . ?
C212 C213 H213 119.7 . . ?
C213 C214 C215 119.34(18) . . ?
C213 C214 H214 120.3 . . ?
C215 C214 H214 120.3 . . ?
C216 C215 C214 120.22(18) . . ?
C216 C215 H215 119.9 . . ?
C214 C215 H215 119.9 . . ?
C215 C216 C217 120.99(17) . . ?
C215 C216 H216 119.5 . . ?
C217 C216 H216 119.5 . . ?
C212 C217 C216 118.35(16) . . ?
C212 C217 P2 121.98(13) . . ?
C216 C217 P2 119.67(13) . . ?
C226 C221 C222 119.01(16) . . ?
C226 C221 P2 123.84(14) . . ?
C222 C221 P2 116.95(13) . . ?
C223 C222 C221 120.34(17) . . ?
C223 C222 H222 119.8 . . ?
C221 C222 H222 119.8 . . ?
C222 C223 C224 120.27(18) . . ?
C222 C223 H223 119.9 . . ?
C224 C223 H223 119.9 . . ?
C225 C224 C223 119.82(17) . . ?
C225 C224 H224 120.1 . . ?
C223 C224 H224 120.1 . . ?
C224 C225 C226 120.31(17) . . ?
C224 C225 H225 119.8 . . ?
C226 C225 H225 119.8 . . ?
C221 C226 C225 120.23(17) . . ?
C221 C226 H226 119.9 . . ?
C225 C226 H226 119.9 . . ?
C232 C231 C236 118.20(16) . . ?
C232 C231 P2 119.68(13) . . ?
C236 C231 P2 121.48(13) . . ?
C233 C232 C231 120.91(17) . . ?
C233 C232 H232 119.5 . . ?
C231 C232 H232 119.5 . . ?
C234 C233 C232 120.27(18) . . ?
C234 C233 H233 119.9 . . ?
C232 C233 H233 119.9 . . ?
C233 C234 C235 119.50(17) . . ?
C233 C234 H234 120.3 . . ?
C235 C234 H234 120.3 . . ?
C236 C235 C234 120.16(18) . . ?
C236 C235 H235 119.9 . . ?
C234 C235 H235 119.9 . . ?
C235 C236 C231 120.96(17) . . ?
C235 C236 H236 119.5 . . ?
C231 C236 H236 119.5 . . ?

loop_
_geom_bond_atom_site_label_1
_geom_bond_atom_site_label_2
_geom_bond_distance
_geom_bond_site_symmetry_2
_geom_bond_publ_flag
Ru1 C1 2.0224(18) . ?
Ru1 C51 2.2247(17) . ?
Ru1 C55 2.2286(17) . ?
Ru1 C52 2.2319(18) . ?
Ru1 C53 2.2354(18) . ?
Ru1 C54 2.2483(18) . ?
Ru1 P2 2.2807(4) . ?
Ru1 P1 2.2815(4) . ?
C1 C2 1.207(2) . ?
C2 C3 1.478(2) . ?
C3 C5 1.533(3) . ?
C3 C4 1.536(3) . ?
C3 C6 1.538(3) . ?
C4 H4A 0.9800 . ?
C4 H4B 0.9800 . ?
C4 H4C 0.9800 . ?
C5 H5A 0.9800 . ?
C5 H5B 0.9800 . ?
C5 H5C 0.9800 . ?
C6 H6A 0.9800 . ?
C6 H6B 0.9800 . ?
C6 H6C 0.9800 . ?
C51 C55 1.421(3) . ?
C51 C52 1.425(3) . ?
C51 H51 0.9500 . ?
C52 C53 1.428(3) . ?
C52 H52 0.9500 . ?
C53 C54 1.417(3) . ?
C53 H53 0.9500 . ?
C54 C55 1.427(3) . ?
C54 H54 0.9500 . ?
C55 H55 0.9500 . ?
P1 C111 1.8420(17) . ?
P1 C121 1.8431(17) . ?
P1 C131 1.8496(16) . ?
C111 C112 1.391(2) . ?
C111 C116 1.403(2) . ?
C112 C113 1.389(3) . ?
C112 H112 0.9500 . ?
C113 C114 1.384(3) . ?
C113 H113 0.9500 . ?
C114 C115 1.389(3) . ?
C114 H114 0.9500 . ?
C115 C116 1.387(3) . ?
C115 H115 0.9500 . ?
C116 H116 0.9500 . ?
C121 C126 1.391(3) . ?
C121 C122 1.399(2) . ?
C122 C123 1.393(3) . ?
C122 H122 0.9500 . ?
C123 C124 1.383(3) . ?
C123 H123 0.9500 . ?
C124 C125 1.379(3) . ?
C124 H124 0.9500 . ?
C125 C126 1.394(3) . ?
C125 H125 0.9500 . ?
C126 H126 0.9500 . ?
C131 C136 1.392(2) . ?
C131 C132 1.404(2) . ?
C132 C133 1.386(2) . ?
C132 H132 0.9500 . ?
C133 C134 1.386(3) . ?
C133 H133 0.9500 . ?
C134 C135 1.381(3) . ?
C134 H134 0.9500 . ?
C135 C136 1.395(2) . ?
C135 H135 0.9500 . ?
C136 H136 0.9500 . ?
P2 C231 1.8354(17) . ?
P2 C221 1.8363(17) . ?
P2 C217 1.8479(17) . ?
C212 C217 1.387(2) . ?
C212 C213 1.395(3) . ?
C212 H212 0.9500 . ?
C213 C214 1.385(3) . ?
C213 H213 0.9500 . ?
C214 C215 1.386(3) . ?
C214 H214 0.9500 . ?
C215 C216 1.385(3) . ?
C215 H215 0.9500 . ?
C216 C217 1.402(2) . ?
C216 H216 0.9500 . ?
C221 C226 1.393(2) . ?
C221 C222 1.399(2) . ?
C222 C223 1.388(2) . ?
C222 H222 0.9500 . ?
C223 C224 1.388(3) . ?
C223 H223 0.9500 . ?
C224 C225 1.381(3) . ?
C224 H224 0.9500 . ?
C225 C226 1.396(3) . ?
C225 H225 0.9500 . ?
C226 H226 0.9500 . ?
C231 C232 1.397(2) . ?
C231 C236 1.397(2) . ?
C232 C233 1.391(3) . ?
C232 H232 0.9500 . ?
C233 C234 1.386(3) . ?
C233 H233 0.9500 . ?
C234 C235 1.391(3) . ?
C234 H234 0.9500 . ?
C235 C236 1.389(3) . ?
C235 H235 0.9500 . ?
C236 H236 0.9500 . ?

loop_
_geom_torsion_atom_site_label_1
_geom_torsion_atom_site_label_2
_geom_torsion_atom_site_label_3
_geom_torsion_atom_site_label_4
_geom_torsion
_geom_torsion_site_symmetry_1
_geom_torsion_site_symmetry_2
_geom_torsion_site_symmetry_3
_geom_torsion_site_symmetry_4
_geom_torsion_publ_flag
C55 C51 C52 C53 -0.3(2) . . . . ?
Ru1 C51 C52 C53 -62.82(12) . . . . ?
C55 C51 C52 Ru1 62.55(12) . . . . ?
C51 C52 C53 C54 0.0(2) . . . . ?
Ru1 C52 C53 C54 -62.57(12) . . . . ?
C51 C52 C53 Ru1 62.55(12) . . . . ?
C52 C53 C54 C55 0.3(2) . . . . ?
Ru1 C53 C54 C55 -61.74(12) . . . . ?
C52 C53 C54 Ru1 62.03(12) . . . . ?
C52 C51 C55 C54 0.4(2) . . . . ?
Ru1 C51 C55 C54 63.06(12) . . . . ?
C52 C51 C55 Ru1 -62.62(12) . . . . ?
C53 C54 C55 C51 -0.5(2) . . . . ?
Ru1 C54 C55 C51 -62.47(12) . . . . ?
C53 C54 C55 Ru1 62.01(12) . . . . ?
C121 P1 C111 C112 -137.60(14) . . . . ?
C131 P1 C111 C112 117.93(14) . . . . ?
Ru1 P1 C111 C112 0.38(16) . . . . ?
C121 P1 C111 C116 43.46(15) . . . . ?
C131 P1 C111 C116 -61.02(15) . . . . ?
Ru1 P1 C111 C116 -178.57(12) . . . . ?
C116 C111 C112 C113 0.6(3) . . . . ?
P1 C111 C112 C113 -178.35(14) . . . . ?
C111 C112 C113 C114 0.0(3) . . . . ?
C112 C113 C114 C115 -0.5(3) . . . . ?
C113 C114 C115 C116 0.4(3) . . . . ?
C114 C115 C116 C111 0.2(3) . . . . ?
C112 C111 C116 C115 -0.7(3) . . . . ?
P1 C111 C116 C115 178.24(14) . . . . ?
C111 P1 C121 C126 -145.35(15) . . . . ?
C131 P1 C121 C126 -41.57(16) . . . . ?
Ru1 P1 C121 C126 80.29(15) . . . . ?
C111 P1 C121 C122 35.34(15) . . . . ?
C131 P1 C121 C122 139.12(14) . . . . ?
Ru1 P1 C121 C122 -99.02(14) . . . . ?
C126 C121 C122 C123 3.5(3) . . . . ?
P1 C121 C122 C123 -177.15(14) . . . . ?
C121 C122 C123 C124 -1.4(3) . . . . ?
C122 C123 C124 C125 -1.5(3) . . . . ?
C123 C124 C125 C126 2.3(3) . . . . ?
C122 C121 C126 C125 -2.8(3) . . . . ?
P1 C121 C126 C125 177.91(14) . . . . ?
C124 C125 C126 C121 -0.1(3) . . . . ?
C111 P1 C131 C136 -6.60(16) . . . . ?
C121 P1 C131 C136 -108.91(15) . . . . ?
Ru1 P1 C131 C136 118.40(14) . . . . ?
C111 P1 C131 C132 175.72(14) . . . . ?
C121 P1 C131 C132 73.42(15) . . . . ?
Ru1 P1 C131 C132 -59.28(14) . . . . ?
C136 C131 C132 C133 5.2(3) . . . . ?
P1 C131 C132 C133 -177.05(14) . . . . ?
C131 C132 C133 C134 -2.1(3) . . . . ?
C132 C133 C134 C135 -2.6(3) . . . . ?
C133 C134 C135 C136 3.9(3) . . . . ?
C132 C131 C136 C135 -3.8(3) . . . . ?
P1 C131 C136 C135 178.51(14) . . . . ?
C134 C135 C136 C131 -0.7(3) . . . . ?
C217 C212 C213 C214 0.0(3) . . . . ?
C212 C213 C214 C215 -0.1(3) . . . . ?
C213 C214 C215 C216 -0.2(3) . . . . ?
C214 C215 C216 C217 0.6(3) . . . . ?
C213 C212 C217 C216 0.4(3) . . . . ?
C213 C212 C217 P2 179.79(15) . . . . ?
C215 C216 C217 C212 -0.7(3) . . . . ?
C215 C216 C217 P2 179.89(15) . . . . ?
C231 P2 C217 C212 121.04(15) . . . . ?
C221 P2 C217 C212 -131.71(15) . . . . ?
Ru1 P2 C217 C212 2.16(17) . . . . ?
C231 P2 C217 C216 -59.55(15) . . . . ?
C221 P2 C217 C216 47.70(15) . . . . ?
Ru1 P2 C217 C216 -178.43(12) . . . . ?
C231 P2 C221 C226 5.32(17) . . . . ?
C217 P2 C221 C226 -98.99(16) . . . . ?
Ru1 P2 C221 C226 132.08(13) . . . . ?
C231 P2 C221 C222 -179.82(13) . . . . ?
C217 P2 C221 C222 75.87(14) . . . . ?
Ru1 P2 C221 C222 -53.06(15) . . . . ?
C226 C221 C222 C223 0.1(3) . . . . ?
P2 C221 C222 C223 -175.04(14) . . . . ?
C221 C222 C223 C224 -1.4(3) . . . . ?
C222 C223 C224 C225 1.3(3) . . . . ?
C223 C224 C225 C226 0.1(3) . . . . ?
C222 C221 C226 C225 1.3(3) . . . . ?
P2 C221 C226 C225 176.05(14) . . . . ?
C224 C225 C226 C221 -1.4(3) . . . . ?
C221 P2 C231 C232 61.01(15) . . . . ?
C217 P2 C231 C232 162.05(14) . . . . ?
Ru1 P2 C231 C232 -74.18(14) . . . . ?
C221 P2 C231 C236 -128.32(14) . . . . ?
C217 P2 C231 C236 -27.28(16) . . . . ?
Ru1 P2 C231 C236 96.49(14) . . . . ?
C236 C231 C232 C233 1.0(3) . . . . ?
P2 C231 C232 C233 171.95(14) . . . . ?
C231 C232 C233 C234 -0.9(3) . . . . ?
C232 C233 C234 C235 0.4(3) . . . . ?
C233 C234 C235 C236 0.1(3) . . . . ?
C234 C235 C236 C231 -0.1(3) . . . . ?
C232 C231 C236 C235 -0.5(3) . . . . ?
P2 C231 C236 C235 -171.28(14) . . . . ?
